data_7245964
loop_
_publ_author_name
'Garc\'ia-Raso, Angel'
'Terr\'on, Angel'
'Fiol, Juan J.'
'L\'opez-Zafra, Adela'
'Pic\'o, Gemma'
'V\'azquez-L\'opez, Ezequiel M.'
'Barcel\'o-Oliver, Miquel'
'Frontera, Antonio'

_publ_section_title
;
 Synthesis, structural characterization and DFT study of
 N-(pyrimidyl)-\w-amino acids/peptide: \b-alanine, \g-aminobutyric acid,
 5-aminovaleric acid, 6-aminohexanoic acid and glycylglycine
;
_journal_issue 2
_journal_name_full CrystEngComm
_journal_page_first 233
_journal_page_last 244
_journal_paper_doi 10.1039/D2CE01293F
_journal_volume 25
_journal_year 2023
_chemical_formula_moiety 'C7 H9 N3 O2'
_chemical_formula_sum 'C7 H9 N3 O2'
_chemical_formula_weight 167.17
_space_group_crystal_system monoclinic
_space_group_IT_number 13
_space_group_name_Hall '-P 2yac'
_space_group_name_H-M_alt 'P 1 2/n 1'
_atom_sites_solution_hydrogens mixed
_atom_sites_solution_primary direct
_audit_creation_date 2022-11-14
_audit_creation_method
;
Olex2 1.3
(compiled 2020.11.12 svn.r5f609507 for OlexSys, GUI svn.r6408)
;
_audit_update_record
;
2022-11-14 deposited with the CCDC.	2022-11-24 downloaded from the CCDC.
;
_cell_angle_alpha 90
_cell_angle_beta 92.480(2)
_cell_angle_gamma 90
_cell_formula_units_Z 4
_cell_length_a 8.9457(6)
_cell_length_b 9.3395(6)
_cell_length_c 8.9601(6)
_cell_measurement_reflns_used 8319
_cell_measurement_temperature 100(2)
_cell_measurement_theta_max 28.30
_cell_measurement_theta_min 3.15
_cell_volume 747.90(9)
_computing_cell_refinement 'Bruker SAINT'
_computing_data_collection 'Bruker APEX3'
_computing_data_reduction 'Bruker SAINT'
_computing_molecular_graphics 'Olex2 1.3 (Dolomanov et al., 2009)'
_computing_publication_material 'Olex2 1.3 (Dolomanov et al., 2009)'
_computing_structure_refinement 'XL  (Sheldrick, 2008)'
_computing_structure_solution 'SHELXS  (Sheldrick, 2008)'
_diffrn_ambient_temperature 100.15
_diffrn_measured_fraction_theta_full 0.994
_diffrn_measured_fraction_theta_max 0.995
_diffrn_measurement_device_type 'Bruker D8 Venture Photon 100 CMOS'
_diffrn_measurement_method '\f and \w scans'
_diffrn_radiation_type MoK\a
_diffrn_radiation_wavelength 0.71073
_diffrn_reflns_av_R_equivalents 0.0465
_diffrn_reflns_av_unetI/netI 0.0259
_diffrn_reflns_Laue_measured_fraction_full 0.994
_diffrn_reflns_Laue_measured_fraction_max 0.995
_diffrn_reflns_limit_h_max 11
_diffrn_reflns_limit_h_min -11
_diffrn_reflns_limit_k_max 12
_diffrn_reflns_limit_k_min -12
_diffrn_reflns_limit_l_max 11
_diffrn_reflns_limit_l_min -10
_diffrn_reflns_number 12672
_diffrn_reflns_point_group_measured_fraction_full 0.994
_diffrn_reflns_point_group_measured_fraction_max 0.995
_diffrn_reflns_theta_full 25.242
_diffrn_reflns_theta_max 28.315
_diffrn_reflns_theta_min 3.150
_exptl_absorpt_coefficient_mu 0.112
_exptl_absorpt_correction_T_max 0.7253
_exptl_absorpt_correction_T_min 0.6907
_exptl_absorpt_correction_type multi-scan
_exptl_absorpt_process_details 'SADABS-2016/2 (Bruker AXS Inc.)'
_exptl_crystal_colour colourless
_exptl_crystal_colour_primary colourless
_exptl_crystal_density_diffrn 1.485
_exptl_crystal_density_method 'not measured'
_exptl_crystal_description prism
_exptl_crystal_F_000 352
_exptl_crystal_size_max 0.251
_exptl_crystal_size_mid 0.237
_exptl_crystal_size_min 0.212
_refine_diff_density_max 0.765
_refine_diff_density_min -0.358
_refine_diff_density_rms 0.078
_refine_ls_extinction_method none
_refine_ls_goodness_of_fit_ref 1.049
_refine_ls_hydrogen_treatment mixed
_refine_ls_matrix_type full
_refine_ls_number_parameters 113
_refine_ls_number_reflns 1865
_refine_ls_number_restraints 0
_refine_ls_restrained_S_all 1.049
_refine_ls_R_factor_all 0.0593
_refine_ls_R_factor_gt 0.0554
_refine_ls_shift/su_max 0.000
_refine_ls_shift/su_mean 0.000
_refine_ls_structure_factor_coef Fsqd
_refine_ls_weighting_details 'w=1/[\s^2^(Fo^2^)+(0.0973P)^2^+0.4563P] where P=(Fo^2^+2Fc^2^)/3'
_refine_ls_weighting_scheme calc
_refine_ls_wR_factor_gt 0.1487
_refine_ls_wR_factor_ref 0.1524
_reflns_Friedel_coverage 0.000
_reflns_number_gt 1699
_reflns_number_total 1865
_reflns_threshold_expression 'I > 2\s(I)'
_cod_data_source_file d2ce01293f2.cif
_cod_data_source_block 32060301_0m
_cod_depositor_comments 'Adding full bibliography for 7245964--7245971.cif.'
_cod_database_code 7245964
_shelx_shelxl_version_number 2019/1
_shelx_space_group_comment
;
The symmetry employed for this shelxl refinement is uniquely defined
by the following loop, which should always be used as a source of
symmetry information in preference to the above space-group names.
They are only intended as comments.
;
_shelx_estimated_absorpt_t_max 0.977
_shelx_estimated_absorpt_t_min 0.972
_olex2_refinement_description
;
1. Fixed Uiso
 At 1.2 times of:
  All C(H) groups, All C(H,H) groups, All O(H) groups
2.a Secondary CH2 refined with riding coordinates:
 C3(H3A,H3B), C4(H4A,H4B)
2.b Aromatic/amide H refined with riding coordinates:
 C4'(H4'), C5'(H5'), C6'(H6')
2.c Tetrahedral OH refined with riding coordinates:
 O1(H1)
;
_olex2_submission_special_instructions 'No special instructions were received'

loop_
_space_group_symop_operation_xyz
'x, y, z'
'-x+1/2, y, -z+1/2'
'-x, -y, -z'
'x-1/2, -y, z-1/2'

loop_
_atom_site_label
_atom_site_type_symbol
_atom_site_fract_x
_atom_site_fract_y
_atom_site_fract_z
_atom_site_U_iso_or_equiv
_atom_site_adp_type
_atom_site_occupancy
_atom_site_site_symmetry_order
_atom_site_calc_flag
_atom_site_refinement_flags_posn
_atom_site_refinement_flags_adp
_atom_site_refinement_flags_occupancy
_atom_site_disorder_assembly
_atom_site_disorder_group
O1 O 0.08523(14) 0.30025(13) 0.33151(15) 0.0322(4) Uani 1 1 d . . . . .
H1 H 0.148819 0.260542 0.389511 0.039 Uiso 1 1 calc R U . . .
O2 O 0.18456(11) 0.49969(10) 0.43145(11) 0.0137(3) Uani 1 1 d . . . . .
C2 C 0.09634(15) 0.43804(15) 0.34505(15) 0.0126(3) Uani 1 1 d . . . . .
C3 C -0.01487(16) 0.51144(14) 0.23952(15) 0.0126(3) Uani 1 1 d . . . . .
H3A H -0.116636 0.482551 0.266715 0.015 Uiso 1 1 calc R U . . .
H3B H 0.000206 0.475065 0.137483 0.015 Uiso 1 1 calc R U . . .
C4 C -0.00937(15) 0.67381(15) 0.23468(15) 0.0128(3) Uani 1 1 d . . . . .
H4A H -0.035083 0.714320 0.332404 0.015 Uiso 1 1 calc R U . . .
H4B H 0.092191 0.706733 0.211358 0.015 Uiso 1 1 calc R U . . .
N5 N -0.11802(14) 0.71950(13) 0.11829(13) 0.0137(3) Uani 1 1 d . . . . .
H5 H -0.173(3) 0.650(3) 0.065(3) 0.036(6) Uiso 1 1 d . . . . .
N1' N -0.26113(13) 0.88003(13) -0.01758(13) 0.0119(3) Uani 1 1 d . . . . .
C2' C -0.15296(15) 0.85788(14) 0.09012(15) 0.0112(3) Uani 1 1 d . . . . .
N3' N -0.08129(13) 0.96185(14) 0.16707(13) 0.0127(3) Uani 1 1 d . . . . .
C4' C -0.12244(16) 1.09555(15) 0.13273(15) 0.0146(3) Uani 1 1 d . . . . .
H4' H -0.073155 1.171850 0.184850 0.018 Uiso 1 1 calc R U . . .
C5' C -0.23403(16) 1.12990(15) 0.02434(16) 0.0134(3) Uani 1 1 d . . . . .
H5' H -0.261962 1.226066 0.002718 0.016 Uiso 1 1 calc R U . . .
C6' C -0.30102(15) 1.01504(15) -0.04925(15) 0.0122(3) Uani 1 1 d . . . . .
H6' H -0.377262 1.032416 -0.124170 0.015 Uiso 1 1 calc R U . . .

loop_
_atom_site_aniso_label
_atom_site_aniso_U_11
_atom_site_aniso_U_22
_atom_site_aniso_U_33
_atom_site_aniso_U_23
_atom_site_aniso_U_13
_atom_site_aniso_U_12
O1 0.0389(7) 0.0096(6) 0.0449(8) 0.0006(5) -0.0336(6) 0.0020(5)
O2 0.0140(5) 0.0117(5) 0.0147(5) -0.0009(3) -0.0063(4) -0.0006(3)
C2 0.0131(6) 0.0102(6) 0.0143(6) 0.0004(5) -0.0030(5) 0.0010(5)
C3 0.0132(6) 0.0101(6) 0.0141(6) 0.0009(4) -0.0050(5) 0.0011(4)
C4 0.0135(6) 0.0108(6) 0.0137(6) 0.0015(5) -0.0053(5) 0.0014(5)
N5 0.0156(6) 0.0097(6) 0.0152(6) 0.0016(4) -0.0066(4) 0.0009(4)
N1' 0.0132(6) 0.0086(6) 0.0135(6) 0.0001(4) -0.0034(4) -0.0006(4)
C2' 0.0105(6) 0.0119(6) 0.0111(6) 0.0008(4) 0.0006(5) 0.0015(5)
N3' 0.0117(6) 0.0147(6) 0.0114(5) 0.0004(4) -0.0020(4) 0.0004(4)
C4' 0.0155(7) 0.0149(7) 0.0134(7) -0.0040(5) 0.0013(5) -0.0047(5)
C5' 0.0164(7) 0.0084(6) 0.0155(7) 0.0014(5) 0.0007(5) 0.0017(5)
C6' 0.0115(6) 0.0129(7) 0.0120(6) 0.0016(5) -0.0026(5) 0.0010(5)

loop_
_atom_type_symbol
_atom_type_description
_atom_type_scat_dispersion_real
_atom_type_scat_dispersion_imag
_atom_type_scat_source
C C 0.0033 0.0016 'International Tables Vol C Tables 4.2.6.8 and 6.1.1.4'
H H 0.0000 0.0000 'International Tables Vol C Tables 4.2.6.8 and 6.1.1.4'
N N 0.0061 0.0033 'International Tables Vol C Tables 4.2.6.8 and 6.1.1.4'
O O 0.0106 0.0060 'International Tables Vol C Tables 4.2.6.8 and 6.1.1.4'

loop_
_geom_angle_atom_site_label_1
_geom_angle_atom_site_label_2
_geom_angle_atom_site_label_3
_geom_angle
_geom_angle_site_symmetry_1
_geom_angle_site_symmetry_3
_geom_angle_publ_flag
C2 O1 H1 109.5 . . ?
O1 C2 C3 110.30(12) . . ?
O2 C2 O1 124.79(13) . . ?
O2 C2 C3 124.91(12) . . ?
C2 C3 H3A 108.1 . . ?
C2 C3 H3B 108.1 . . ?
C2 C3 C4 116.80(11) . . ?
H3A C3 H3B 107.3 . . ?
C4 C3 H3A 108.1 . . ?
C4 C3 H3B 108.1 . . ?
C3 C4 H4A 110.3 . . ?
C3 C4 H4B 110.3 . . ?
H4A C4 H4B 108.6 . . ?
N5 C4 C3 106.93(11) . . ?
N5 C4 H4A 110.3 . . ?
N5 C4 H4B 110.3 . . ?
C4 N5 H5 118.8(15) . . ?
C2' N5 C4 123.73(12) . . ?
C2' N5 H5 117.3(16) . . ?
C6' N1' C2' 118.14(12) . . ?
N5 C2' N1' 115.61(12) . . ?
N3' C2' N5 119.74(13) . . ?
N3' C2' N1' 124.65(13) . . ?
C4' N3' C2' 116.04(12) . . ?
N3' C4' H4' 118.1 . . ?
N3' C4' C5' 123.78(13) . . ?
C5' C4' H4' 118.1 . . ?
C4' C5' H5' 122.1 . . ?
C6' C5' C4' 115.76(13) . . ?
C6' C5' H5' 122.1 . . ?
N1' C6' C5' 121.62(13) . . ?
N1' C6' H6' 119.2 . . ?
C5' C6' H6' 119.2 . . ?

loop_
_geom_bond_atom_site_label_1
_geom_bond_atom_site_label_2
_geom_bond_distance
_geom_bond_site_symmetry_2
_geom_bond_publ_flag
O1 H1 0.8400 . ?
O1 C2 1.2960(17) . ?
O2 C2 1.2251(17) . ?
C2 C3 1.5075(18) . ?
C3 H3A 0.9900 . ?
C3 H3B 0.9900 . ?
C3 C4 1.5179(19) . ?
C4 H4A 0.9900 . ?
C4 H4B 0.9900 . ?
C4 N5 1.4583(17) . ?
N5 H5 0.93(3) . ?
N5 C2' 1.3509(17) . ?
N1' C2' 1.3526(18) . ?
N1' C6' 1.3375(17) . ?
C2' N3' 1.3384(18) . ?
N3' C4' 1.3340(19) . ?
C4' H4' 0.9500 . ?
C4' C5' 1.399(2) . ?
C5' H5' 0.9500 . ?
C5' C6' 1.3822(19) . ?
C6' H6' 0.9500 . ?

loop_
_geom_hbond_atom_site_label_D
_geom_hbond_atom_site_label_H
_geom_hbond_atom_site_label_A
_geom_hbond_distance_DH
_geom_hbond_distance_HA
_geom_hbond_distance_DA
_geom_hbond_angle_DHA
_geom_hbond_site_symmetry_A
_geom_hbond_publ_flag
O1 H1 N1' 0.84 1.73 2.5281(16) 156.8 4_666 yes
N5 H5 O2 0.93(3) 2.21(3) 3.1394(16) 175(2) 4_565 yes
C4' H4' O1 0.95 2.24 3.1611(18) 163.5 1_565 yes
C6' H6' N3' 0.95 2.56 3.4988(18) 171.3 4_575 yes

loop_
_geom_torsion_atom_site_label_1
_geom_torsion_atom_site_label_2
_geom_torsion_atom_site_label_3
_geom_torsion_atom_site_label_4
_geom_torsion
_geom_torsion_site_symmetry_1
_geom_torsion_site_symmetry_2
_geom_torsion_site_symmetry_3
_geom_torsion_site_symmetry_4
_geom_torsion_publ_flag
O1 C2 C3 C4 -176.24(13) . . . . ?
O2 C2 C3 C4 3.8(2) . . . . ?
C2 C3 C4 N5 175.87(11) . . . . ?
C3 C4 N5 C2' 174.41(12) . . . . ?
C4 N5 C2' N1' -177.14(12) . . . . ?
C4 N5 C2' N3' 3.0(2) . . . . ?
N5 C2' N3' C4' -179.91(12) . . . . ?
N1' C2' N3' C4' 0.22(19) . . . . ?
C2' N1' C6' C5' 0.4(2) . . . . ?
C2' N3' C4' C5' 0.5(2) . . . . ?
N3' C4' C5' C6' -0.7(2) . . . . ?
C4' C5' C6' N1' 0.21(19) . . . . ?
C6' N1' C2' N5 179.48(11) . . . . ?
C6' N1' C2' N3' -0.6(2) . . . . ?
